data_4350146
loop_
_publ_author_name
'Gudimetla, Vittal B.'
'Rheingold, Arnold L.'
'Payton, John L.'
'Peng, Huo-Lei'
'Simpson, M. Cather'
'Protasiewicz, John D.'

_publ_section_title
;
 Photochemical E-Z isomerization of meta-terphenyl-protected
 phosphaalkenes and structural characterizations.
;
_journal_issue 13
_journal_name_full 'Inorganic chemistry'
_journal_page_first 4895
_journal_page_last 4901
_journal_paper_doi 10.1021/ic0520521
_journal_volume 45
_journal_year 2006
_chemical_formula_sum 'C31 H29 Br2 P'
_chemical_formula_weight 592.33
_space_group_IT_number 14
_space_group_name_Hall '-P 2ybc'
_space_group_name_H-M_alt 'P 1 21/c 1'
_atom_sites_solution_hydrogens geom
_atom_sites_solution_primary direct
_atom_sites_solution_secondary difmap
_audit_creation_method SHELXL-97
_cell_angle_alpha 90.00
_cell_angle_beta 111.3850(10)
_cell_angle_gamma 90.00
_cell_formula_units_Z 4
_cell_length_a 17.8482(16)
_cell_length_b 9.6996(9)
_cell_length_c 16.4619(14)
_cell_measurement_temperature 100(2)
_cell_volume 2653.7(4)
_computing_structure_refinement 'SHELXL-97 (Sheldrick, 1997)'
_computing_structure_solution 'SHELXS-97 (Sheldrick, 1990)'
_diffrn_ambient_temperature 100(2)
_diffrn_measured_fraction_theta_full 0.982
_diffrn_measured_fraction_theta_max 0.982
_diffrn_radiation_monochromator graphite
_diffrn_radiation_source 'fine-focus sealed tube'
_diffrn_radiation_type MoK\a
_diffrn_radiation_wavelength 0.71073
_diffrn_reflns_av_R_equivalents 0.0452
_diffrn_reflns_av_sigmaI/netI 0.0442
_diffrn_reflns_limit_h_max 22
_diffrn_reflns_limit_h_min -23
_diffrn_reflns_limit_k_max 12
_diffrn_reflns_limit_k_min -12
_diffrn_reflns_limit_l_max 21
_diffrn_reflns_limit_l_min -20
_diffrn_reflns_number 22059
_diffrn_reflns_theta_full 27.53
_diffrn_reflns_theta_max 27.53
_diffrn_reflns_theta_min 1.23
_exptl_absorpt_coefficient_mu 3.133
_exptl_absorpt_correction_T_max 0.6508
_exptl_absorpt_correction_T_min 0.5081
_exptl_crystal_density_diffrn 1.483
_exptl_crystal_density_method 'not measured'
_exptl_crystal_F_000 1200
_exptl_crystal_size_max 0.25
_exptl_crystal_size_mid 0.20
_exptl_crystal_size_min 0.15
_refine_diff_density_max 0.762
_refine_diff_density_min -0.591
_refine_diff_density_rms 0.098
_refine_ls_extinction_method none
_refine_ls_goodness_of_fit_ref 1.028
_refine_ls_hydrogen_treatment mixed
_refine_ls_matrix_type full
_refine_ls_number_parameters 307
_refine_ls_number_reflns 6000
_refine_ls_number_restraints 0
_refine_ls_restrained_S_all 1.028
_refine_ls_R_factor_all 0.0550
_refine_ls_R_factor_gt 0.0395
_refine_ls_shift/su_max 0.001
_refine_ls_shift/su_mean 0.000
_refine_ls_structure_factor_coef Fsqd
_refine_ls_weighting_details 'calc w=1/[\s^2^(Fo^2^)+(0.0560P)^2^+2.4000P] where P=(Fo^2^+2Fc^2^)/3'
_refine_ls_weighting_scheme calc
_refine_ls_wR_factor_gt 0.1001
_refine_ls_wR_factor_ref 0.1076
_reflns_number_gt 4757
_reflns_number_total 6000
_reflns_threshold_expression >2sigma(I)
_cod_data_source_file ic0520521si20051129_120424.cif
_cod_data_source_block pro11a
_cod_database_code 4350146

loop_
_symmetry_equiv_pos_as_xyz
'x, y, z'
'-x, y+1/2, -z+1/2'
'-x, -y, -z'
'x, -y-1/2, z-1/2'

loop_
_atom_site_label
_atom_site_type_symbol
_atom_site_fract_x
_atom_site_fract_y
_atom_site_fract_z
_atom_site_U_iso_or_equiv
_atom_site_adp_type
_atom_site_occupancy
_atom_site_symmetry_multiplicity
_atom_site_calc_flag
_atom_site_refinement_flags
Br1 Br 0.345585(19) 0.00263(3) -0.05950(2) 0.02356(10) Uani 1 1 d .
Br2 Br 0.08765(2) 0.55267(4) 0.17316(2) 0.03185(11) Uani 1 1 d .
P1 P 0.23292(5) 0.62613(8) -0.19654(5) 0.02018(18) Uani 1 1 d .
C1 C 0.26448(17) 0.4535(3) -0.15088(19) 0.0171(6) Uani 1 1 d .
C2 C 0.23709(17) 0.3432(3) -0.20912(19) 0.0175(6) Uani 1 1 d .
C3 C 0.25971(18) 0.2073(3) -0.1813(2) 0.0198(6) Uani 1 1 d .
H3A H 0.2396 0.1320 -0.2200 0.024 Uiso 1 1 calc R
C4 C 0.31173(18) 0.1853(3) -0.0964(2) 0.0197(6) Uani 1 1 d .
C5 C 0.34309(17) 0.2939(3) -0.03954(19) 0.0192(6) Uani 1 1 d .
H5A H 0.3798 0.2759 0.0179 0.023 Uiso 1 1 calc R
C6 C 0.32127(17) 0.4298(3) -0.06575(19) 0.0175(6) Uani 1 1 d .
C7 C 0.18880(18) 0.3631(3) -0.30487(19) 0.0175(6) Uani 1 1 d .
C8 C 0.10537(19) 0.3473(3) -0.3400(2) 0.0222(7) Uani 1 1 d .
C9 C 0.06543(19) 0.3528(3) -0.4298(2) 0.0240(7) Uani 1 1 d .
H9A H 0.0086 0.3428 -0.4534 0.029 Uiso 1 1 calc R
C10 C 0.1066(2) 0.3726(3) -0.4861(2) 0.0234(7) Uani 1 1 d .
C11 C 0.1891(2) 0.3896(3) -0.4500(2) 0.0235(7) Uani 1 1 d .
H11A H 0.2179 0.4039 -0.4877 0.028 Uiso 1 1 calc R
C12 C 0.23155(19) 0.3864(3) -0.3604(2) 0.0209(6) Uani 1 1 d .
C13 C 0.05789(19) 0.3251(4) -0.2813(2) 0.0295(8) Uani 1 1 d .
H13A H 0.0947 0.3243 -0.2202 0.044 Uiso 1 1 calc R
H13B H 0.0294 0.2368 -0.2955 0.044 Uiso 1 1 calc R
H13C H 0.0188 0.4000 -0.2901 0.044 Uiso 1 1 calc R
C14 C 0.0629(2) 0.3722(4) -0.5838(2) 0.0329(8) Uani 1 1 d .
H14A H 0.1011 0.3919 -0.6126 0.049 Uiso 1 1 calc R
H14B H 0.0208 0.4429 -0.5999 0.049 Uiso 1 1 calc R
H14C H 0.0384 0.2815 -0.6024 0.049 Uiso 1 1 calc R
C15 C 0.3208(2) 0.4117(4) -0.3255(2) 0.0278(7) Uani 1 1 d .
H15A H 0.3395 0.4221 -0.3743 0.042 Uiso 1 1 calc R
H15B H 0.3484 0.3335 -0.2892 0.042 Uiso 1 1 calc R
H15C H 0.3327 0.4961 -0.2904 0.042 Uiso 1 1 calc R
C16 C 0.36508(17) 0.5431(3) -0.00455(19) 0.0177(6) Uani 1 1 d .
C17 C 0.41683(17) 0.6313(3) -0.02741(19) 0.0191(6) Uani 1 1 d .
C18 C 0.45842(17) 0.7340(3) 0.03053(19) 0.0199(6) Uani 1 1 d .
H18A H 0.4928 0.7938 0.0145 0.024 Uiso 1 1 calc R
C19 C 0.45117(18) 0.7519(3) 0.1113(2) 0.0226(7) Uani 1 1 d .
C20 C 0.40234(18) 0.6610(3) 0.1341(2) 0.0229(7) Uani 1 1 d .
H20A H 0.3978 0.6703 0.1896 0.027 Uiso 1 1 calc R
C21 C 0.35947(18) 0.5563(3) 0.0783(2) 0.0203(6) Uani 1 1 d .
C22 C 0.43307(19) 0.6141(3) -0.1106(2) 0.0223(6) Uani 1 1 d .
H22A H 0.3997 0.5392 -0.1452 0.034 Uiso 1 1 calc R
H22B H 0.4900 0.5918 -0.0964 0.034 Uiso 1 1 calc R
H22C H 0.4201 0.7000 -0.1442 0.034 Uiso 1 1 calc R
C23 C 0.4974(2) 0.8646(4) 0.1720(2) 0.0299(8) Uani 1 1 d .
H23A H 0.5318 0.9124 0.1461 0.045 Uiso 1 1 calc R
H23B H 0.5310 0.8243 0.2280 0.045 Uiso 1 1 calc R
H23C H 0.4597 0.9305 0.1812 0.045 Uiso 1 1 calc R
C24 C 0.3118(2) 0.4589(3) 0.1118(2) 0.0245(7) Uani 1 1 d .
H24A H 0.2871 0.3878 0.0678 0.037 Uiso 1 1 calc R
H24B H 0.2696 0.5101 0.1237 0.037 Uiso 1 1 calc R
H24C H 0.3476 0.4152 0.1656 0.037 Uiso 1 1 calc R
C25 C 0.18749(18) 0.7013(3) -0.1359(2) 0.0220(7) Uani 1 1 d .
H25A H 0.1728 0.7939 -0.1535 0.026 Uiso 1 1 calc R
C26 C 0.16436(18) 0.6612(3) -0.0625(2) 0.0215(6) Uani 1 1 d .
C27 C 0.1709(2) 0.7580(3) 0.0025(2) 0.0271(7) Uani 1 1 d .
H27A H 0.1913 0.8472 -0.0014 0.033 Uiso 1 1 calc R
C28 C 0.1485(2) 0.7272(4) 0.0726(2) 0.0300(8) Uani 1 1 d .
H28A H 0.1545 0.7935 0.1170 0.036 Uiso 1 1 calc R
C29 C 0.11744(18) 0.5988(3) 0.0766(2) 0.0237(7) Uani 1 1 d .
C30 C 0.1078(2) 0.5005(3) 0.0123(2) 0.0256(7) Uani 1 1 d .
H30A H 0.0849 0.4132 0.0152 0.031 Uiso 1 1 calc R
C31 C 0.13218(19) 0.5325(3) -0.0561(2) 0.0247(7) Uani 1 1 d .
H31A H 0.1269 0.4652 -0.0998 0.030 Uiso 1 1 calc R

loop_
_atom_site_aniso_label
_atom_site_aniso_U_11
_atom_site_aniso_U_22
_atom_site_aniso_U_33
_atom_site_aniso_U_23
_atom_site_aniso_U_13
_atom_site_aniso_U_12
Br1 0.02797(18) 0.01489(17) 0.02871(18) 0.00447(12) 0.01138(14) 0.00440(12)
Br2 0.0324(2) 0.0414(2) 0.02352(18) -0.00252(14) 0.01229(14) 0.00262(15)
P1 0.0237(4) 0.0156(4) 0.0201(4) 0.0037(3) 0.0067(3) 0.0027(3)
C1 0.0180(14) 0.0155(14) 0.0196(15) 0.0013(11) 0.0091(12) -0.0011(11)
C2 0.0174(14) 0.0179(15) 0.0187(14) 0.0026(11) 0.0082(12) 0.0009(11)
C3 0.0197(15) 0.0182(15) 0.0229(15) -0.0019(12) 0.0095(12) 0.0003(12)
C4 0.0212(15) 0.0142(15) 0.0260(16) 0.0040(12) 0.0114(13) 0.0045(12)
C5 0.0195(15) 0.0206(16) 0.0180(15) 0.0038(12) 0.0073(12) 0.0034(12)
C6 0.0175(14) 0.0171(16) 0.0194(15) -0.0001(12) 0.0084(12) -0.0004(12)
C7 0.0230(15) 0.0121(14) 0.0185(14) 0.0016(11) 0.0087(12) 0.0027(11)
C8 0.0239(16) 0.0219(17) 0.0214(15) -0.0013(12) 0.0090(13) 0.0026(12)
C9 0.0242(16) 0.0266(17) 0.0189(15) 0.0003(13) 0.0053(13) 0.0030(13)
C10 0.0371(18) 0.0136(15) 0.0196(15) -0.0006(12) 0.0107(14) 0.0045(13)
C11 0.0407(19) 0.0136(15) 0.0217(16) -0.0005(12) 0.0180(14) 0.0032(13)
C12 0.0271(16) 0.0131(15) 0.0252(16) -0.0007(12) 0.0129(13) 0.0016(12)
C13 0.0223(16) 0.043(2) 0.0232(17) 0.0020(15) 0.0086(14) -0.0018(15)
C14 0.048(2) 0.0303(19) 0.0186(16) -0.0017(14) 0.0097(15) 0.0069(16)
C15 0.0304(17) 0.0292(18) 0.0293(17) -0.0029(14) 0.0174(15) -0.0031(14)
C16 0.0177(14) 0.0172(15) 0.0181(14) 0.0027(11) 0.0063(12) 0.0042(11)
C17 0.0187(14) 0.0182(15) 0.0188(15) 0.0038(11) 0.0050(12) 0.0034(11)
C18 0.0170(14) 0.0170(15) 0.0248(16) 0.0025(12) 0.0066(12) 0.0032(12)
C19 0.0188(15) 0.0186(16) 0.0270(16) -0.0034(13) 0.0041(13) 0.0037(12)
C20 0.0232(16) 0.0270(17) 0.0171(15) -0.0009(12) 0.0059(12) 0.0055(13)
C21 0.0182(15) 0.0214(16) 0.0208(15) 0.0032(12) 0.0066(12) 0.0036(12)
C22 0.0221(15) 0.0238(17) 0.0206(15) 0.0015(12) 0.0072(12) -0.0015(13)
C23 0.0282(17) 0.0314(19) 0.0280(18) -0.0102(14) 0.0077(14) -0.0031(14)
C24 0.0249(16) 0.0270(17) 0.0206(16) 0.0043(13) 0.0071(13) 0.0021(13)
C25 0.0220(15) 0.0140(15) 0.0263(16) 0.0014(12) 0.0045(13) 0.0027(12)
C26 0.0197(15) 0.0205(16) 0.0217(15) -0.0019(12) 0.0045(12) 0.0055(12)
C27 0.0339(18) 0.0172(16) 0.0311(18) -0.0054(13) 0.0128(15) 0.0006(14)
C28 0.0323(18) 0.0291(19) 0.0262(17) -0.0113(14) 0.0081(15) 0.0019(15)
C29 0.0216(15) 0.0293(18) 0.0197(15) -0.0005(13) 0.0070(13) 0.0048(13)
C30 0.0269(17) 0.0231(17) 0.0269(17) -0.0049(13) 0.0100(14) -0.0034(14)
C31 0.0260(17) 0.0232(17) 0.0246(16) -0.0070(13) 0.0092(14) -0.0015(13)

loop_
_atom_type_symbol
_atom_type_description
_atom_type_scat_dispersion_real
_atom_type_scat_dispersion_imag
_atom_type_scat_source
C C 0.0033 0.0016 'International Tables Vol C Tables 4.2.6.8 and 6.1.1.4'
H H 0.0000 0.0000 'International Tables Vol C Tables 4.2.6.8 and 6.1.1.4'
P P 0.1023 0.0942 'International Tables Vol C Tables 4.2.6.8 and 6.1.1.4'
Br Br -0.2901 2.4595 'International Tables Vol C Tables 4.2.6.8 and 6.1.1.4'

loop_
_geom_angle_atom_site_label_1
_geom_angle_atom_site_label_2
_geom_angle_atom_site_label_3
_geom_angle
C25 P1 C1 107.30(14)
C2 C1 C6 119.9(3)
C2 C1 P1 116.0(2)
C6 C1 P1 123.7(2)
C1 C2 C3 120.4(3)
C1 C2 C7 122.8(3)
C3 C2 C7 116.6(3)
C4 C3 C2 118.8(3)
C3 C4 C5 121.5(3)
C3 C4 Br1 119.0(2)
C5 C4 Br1 119.4(2)
C4 C5 C6 120.7(3)
C5 C6 C1 118.5(3)
C5 C6 C16 117.7(3)
C1 C6 C16 123.6(3)
C8 C7 C12 119.9(3)
C8 C7 C2 122.4(3)
C12 C7 C2 117.5(3)
C9 C8 C7 119.6(3)
C9 C8 C13 119.7(3)
C7 C8 C13 120.8(3)
C8 C9 C10 121.6(3)
C11 C10 C9 117.9(3)
C11 C10 C14 121.0(3)
C9 C10 C14 121.0(3)
C10 C11 C12 122.5(3)
C11 C12 C7 118.5(3)
C11 C12 C15 119.6(3)
C7 C12 C15 121.9(3)
C17 C16 C21 119.2(3)
C17 C16 C6 119.8(3)
C21 C16 C6 120.8(3)
C18 C17 C16 119.4(3)
C18 C17 C22 118.1(3)
C16 C17 C22 122.5(3)
C19 C18 C17 122.1(3)
C20 C19 C18 117.8(3)
C20 C19 C23 122.0(3)
C18 C19 C23 120.2(3)
C19 C20 C21 122.3(3)
C20 C21 C16 119.2(3)
C20 C21 C24 117.6(3)
C16 C21 C24 123.2(3)
C26 C25 P1 136.3(2)
C31 C26 C27 117.8(3)
C31 C26 C25 123.2(3)
C27 C26 C25 119.0(3)
C28 C27 C26 121.7(3)
C29 C28 C27 118.7(3)
C28 C29 C30 121.7(3)
C28 C29 Br2 119.6(2)
C30 C29 Br2 118.7(3)
C31 C30 C29 118.6(3)
C30 C31 C26 121.5(3)

loop_
_geom_bond_atom_site_label_1
_geom_bond_atom_site_label_2
_geom_bond_distance
Br1 C4 1.899(3)
Br2 C29 1.904(3)
P1 C25 1.666(3)
P1 C1 1.838(3)
C1 C2 1.401(4)
C1 C6 1.417(4)
C2 C3 1.405(4)
C2 C7 1.508(4)
C3 C4 1.383(4)
C4 C5 1.384(4)
C5 C6 1.397(4)
C6 C16 1.503(4)
C7 C8 1.395(4)
C7 C12 1.407(4)
C8 C9 1.388(4)
C8 C13 1.516(4)
C9 C10 1.391(4)
C10 C11 1.381(5)
C10 C14 1.510(4)
C11 C12 1.390(4)
C12 C15 1.504(4)
C16 C17 1.408(4)
C16 C21 1.409(4)
C17 C18 1.392(4)
C17 C22 1.509(4)
C18 C19 1.393(4)
C19 C20 1.384(4)
C19 C23 1.508(4)
C20 C21 1.396(4)
C21 C24 1.504(4)
C25 C26 1.465(4)
C26 C31 1.394(4)
C26 C27 1.396(4)
C27 C28 1.384(5)
C28 C29 1.375(5)
C29 C30 1.388(4)
C30 C31 1.383(5)
